data_4507267
loop_
_publ_author_name
'Mastropietro, Teresa F.'
'Marino, Nadia'
'Armentano, Donatella'
'De Munno, Giovanni'
'Yuste, Consuelo'
'Lloret, Francesc'
'Julve, Miguel'

_publ_section_title
;
 Anion-Directed Self-Assembly of Unusual Discrete and One-Dimensional
 Copper(II) Complexes of 3,6-Bis(2&#x2032;-pyridyl)pyridazine
;
_journal_issue 1
_journal_name_full 'Crystal Growth &amp; Design'
_journal_page_first 270
_journal_paper_doi 10.1021/cg301415p
_journal_volume 13
_journal_year 2013
_chemical_formula_sum 'C28 H20 Cl2 Cu N8 O8'
_chemical_formula_weight 730.96
_chemical_name_systematic
; 
 ? 
;
_space_group_IT_number 2
_symmetry_cell_setting triclinic
_symmetry_space_group_name_Hall '-P 1'
_symmetry_space_group_name_H-M 'P -1'
_atom_sites_solution_hydrogens geom
_atom_sites_solution_primary direct
_atom_sites_solution_secondary difmap
_audit_creation_method SHELXL-97
_cell_angle_alpha 82.470(10)
_cell_angle_beta 82.030(10)
_cell_angle_gamma 84.270(10)
_cell_formula_units_Z 2
_cell_length_a 8.9030(10)
_cell_length_b 11.5870(10)
_cell_length_c 14.2910(10)
_cell_measurement_reflns_used 30
_cell_measurement_temperature 293(2)
_cell_measurement_theta_max 30
_cell_measurement_theta_min 15
_cell_volume 1442.4(2)
_computing_cell_refinement 'Bruker P3'
_computing_data_collection 'Bruker P3'
_computing_data_reduction 'Bruker XDISK'
_computing_molecular_graphics 'SHELXTL NT Bruker XP'
_computing_publication_material 'SHELXTL NT Package Bruker'
_computing_structure_refinement 'SHELXL-97 (Sheldrick, 1997)'
_computing_structure_solution 'SHELXS-97 (Sheldrick, 1990)'
_diffrn_ambient_temperature 293(2)
_diffrn_measured_fraction_theta_full 1.000
_diffrn_measured_fraction_theta_max 1.000
_diffrn_measurement_device_type 'R3m/V automatic four-circle diffractometer'
_diffrn_measurement_method omega/2-theta-scans
_diffrn_radiation_monochromator graphite
_diffrn_radiation_source 'fine-focus sealed tube'
_diffrn_radiation_type MoK\a
_diffrn_radiation_wavelength 0.71073
_diffrn_reflns_av_R_equivalents 0.0169
_diffrn_reflns_av_sigmaI/netI 0.0291
_diffrn_reflns_limit_h_max 11
_diffrn_reflns_limit_h_min 0
_diffrn_reflns_limit_k_max 14
_diffrn_reflns_limit_k_min -14
_diffrn_reflns_limit_l_max 18
_diffrn_reflns_limit_l_min -18
_diffrn_reflns_number 6750
_diffrn_reflns_theta_full 27.06
_diffrn_reflns_theta_max 27.06
_diffrn_reflns_theta_min 1.78
_diffrn_standards_decay_% 1.2
_diffrn_standards_interval_count 50
_diffrn_standards_number 2
_exptl_absorpt_coefficient_mu 1.010
_exptl_absorpt_correction_T_max 0.9146
_exptl_absorpt_correction_T_min 0.8235
_exptl_absorpt_correction_type multi-scan
_exptl_absorpt_process_details sadabs
_exptl_crystal_colour blue
_exptl_crystal_density_diffrn 1.683
_exptl_crystal_density_method 'not measured'
_exptl_crystal_description plate
_exptl_crystal_F_000 742
_exptl_crystal_size_max 0.20
_exptl_crystal_size_mid 0.18
_exptl_crystal_size_min 0.09
_refine_diff_density_max 0.445
_refine_diff_density_min -0.654
_refine_diff_density_rms 0.072
_refine_ls_extinction_method none
_refine_ls_goodness_of_fit_ref 1.051
_refine_ls_hydrogen_treatment constr
_refine_ls_matrix_type full
_refine_ls_number_parameters 424
_refine_ls_number_reflns 6337
_refine_ls_number_restraints 0
_refine_ls_restrained_S_all 1.051
_refine_ls_R_factor_all 0.0582
_refine_ls_R_factor_gt 0.0429
_refine_ls_shift/su_max 0.001
_refine_ls_shift/su_mean 0.000
_refine_ls_structure_factor_coef Fsqd
_refine_ls_weighting_details 'calc w=1/[\s^2^(Fo^2^)+(0.0422P)^2^+1.4733P] where P=(Fo^2^+2Fc^2^)/3'
_refine_ls_weighting_scheme calc
_refine_ls_wR_factor_gt 0.0969
_refine_ls_wR_factor_ref 0.1060
_reflns_number_gt 5120
_reflns_number_total 6337
_reflns_threshold_expression >2sigma(I)
_cod_data_source_file cg301415p_si_001.cif
_cod_data_source_block 1
_cod_original_sg_symbol_H-M P-1
_cod_database_code 4507267

loop_
_symmetry_equiv_pos_as_xyz
'x, y, z'
'-x, -y, -z'

loop_
_atom_site_label
_atom_site_type_symbol
_atom_site_fract_x
_atom_site_fract_y
_atom_site_fract_z
_atom_site_U_iso_or_equiv
_atom_site_adp_type
_atom_site_occupancy
_atom_site_symmetry_multiplicity
_atom_site_calc_flag
_atom_site_refinement_flags
Cu1 Cu 0.45976(4) 0.66380(3) 0.74732(2) 0.03115(10) Uani 1 1 d .
N1 N 0.2792(2) 0.74167(19) 0.69176(15) 0.0305(5) Uani 1 1 d .
C1 C 0.1344(3) 0.7415(3) 0.73257(19) 0.0377(6) Uani 1 1 d .
H1 H 0.1109 0.6900 0.7871 0.045 Uiso 1 1 calc R
C2 C 0.0190(3) 0.8150(3) 0.6967(2) 0.0429(7) Uani 1 1 d .
H2 H -0.0808 0.8127 0.7261 0.051 Uiso 1 1 calc R
C3 C 0.0544(3) 0.8919(3) 0.6164(2) 0.0434(7) Uani 1 1 d .
H3 H -0.0203 0.9454 0.5931 0.052 Uiso 1 1 calc R
C4 C 0.2021(3) 0.8887(2) 0.5709(2) 0.0378(6) Uani 1 1 d .
H4 H 0.2273 0.9378 0.5151 0.045 Uiso 1 1 calc R
C5 C 0.3113(3) 0.8115(2) 0.60975(17) 0.0292(5) Uani 1 1 d .
C6 C 0.4712(3) 0.7966(2) 0.56560(17) 0.0286(5) Uani 1 1 d .
C7 C 0.5252(3) 0.8495(3) 0.47558(19) 0.0379(6) Uani 1 1 d .
H7 H 0.4611 0.8985 0.4388 0.045 Uiso 1 1 calc R
C8 C 0.6751(3) 0.8268(3) 0.44345(19) 0.0382(6) Uani 1 1 d .
H8 H 0.7162 0.8602 0.3839 0.046 Uiso 1 1 calc R
C9 C 0.7662(3) 0.7522(2) 0.50172(17) 0.0300(5) Uani 1 1 d .
N3 N 0.7101(2) 0.70175(19) 0.58667(15) 0.0303(5) Uani 1 1 d .
N2 N 0.5629(2) 0.72429(18) 0.61735(14) 0.0283(4) Uani 1 1 d .
C10 C 0.9317(3) 0.7259(2) 0.47120(18) 0.0327(6) Uani 1 1 d .
C11 C 1.0195(3) 0.6387(3) 0.5194(2) 0.0396(6) Uani 1 1 d .
H11 H 0.9769 0.5937 0.5735 0.048 Uiso 1 1 calc R
C12 C 1.1726(3) 0.6201(3) 0.4853(2) 0.0474(7) Uani 1 1 d .
H12 H 1.2348 0.5622 0.5160 0.057 Uiso 1 1 calc R
C13 C 1.2304(3) 0.6888(3) 0.4052(2) 0.0493(8) Uani 1 1 d .
H13 H 1.3324 0.6778 0.3806 0.059 Uiso 1 1 calc R
C14 C 1.1356(4) 0.7740(3) 0.3620(2) 0.0482(8) Uani 1 1 d .
H14 H 1.1762 0.8201 0.3080 0.058 Uiso 1 1 calc R
N4 N 0.9874(3) 0.7940(2) 0.39356(16) 0.0411(6) Uani 1 1 d .
N5 N 0.6377(2) 0.58371(19) 0.80501(15) 0.0310(5) Uani 1 1 d .
C15 C 0.7534(3) 0.5210(2) 0.7600(2) 0.0363(6) Uani 1 1 d .
H15 H 0.7485 0.5078 0.6977 0.044 Uiso 1 1 calc R
C16 C 0.8792(3) 0.4753(3) 0.8025(2) 0.0439(7) Uani 1 1 d .
H16 H 0.9584 0.4322 0.7697 0.053 Uiso 1 1 calc R
C17 C 0.8853(4) 0.4950(3) 0.8948(2) 0.0510(8) Uani 1 1 d .
H17 H 0.9698 0.4661 0.9249 0.061 Uiso 1 1 calc R
C18 C 0.7652(3) 0.5579(3) 0.9426(2) 0.0444(7) Uani 1 1 d .
H18 H 0.7675 0.5710 1.0052 0.053 Uiso 1 1 calc R
C19 C 0.6421(3) 0.6008(2) 0.89601(18) 0.0309(5) Uani 1 1 d .
C20 C 0.5040(3) 0.6641(2) 0.94053(17) 0.0300(5) Uani 1 1 d .
C21 C 0.4837(3) 0.6974(3) 1.0320(2) 0.0402(6) Uani 1 1 d .
H21 H 0.5616 0.6834 1.0701 0.048 Uiso 1 1 calc R
C22 C 0.3465(3) 0.7509(3) 1.0638(2) 0.0419(7) Uani 1 1 d .
H22 H 0.3290 0.7757 1.1240 0.050 Uiso 1 1 calc R
C23 C 0.2325(3) 0.7677(2) 1.00403(18) 0.0343(6) Uani 1 1 d .
N7 N 0.2569(3) 0.7381(2) 0.91583(15) 0.0343(5) Uani 1 1 d .
N6 N 0.3930(2) 0.68703(19) 0.88512(14) 0.0295(5) Uani 1 1 d .
C24 C 0.0757(3) 0.8170(2) 1.03437(19) 0.0375(6) Uani 1 1 d .
C25 C -0.0287(4) 0.8499(3) 0.9713(2) 0.0497(8) Uani 1 1 d .
H25 H -0.0019 0.8441 0.9067 0.060 Uiso 1 1 calc R
C26 C -0.1747(4) 0.8919(3) 1.0055(3) 0.0576(9) Uani 1 1 d .
H26 H -0.2473 0.9150 0.9643 0.069 Uiso 1 1 calc R
C27 C -0.2099(4) 0.8985(3) 1.1008(3) 0.0628(10) Uani 1 1 d .
H27 H -0.3074 0.9247 1.1261 0.075 Uiso 1 1 calc R
C28 C -0.0982(4) 0.8657(4) 1.1585(2) 0.0655(11) Uani 1 1 d .
H28 H -0.1225 0.8727 1.2230 0.079 Uiso 1 1 calc R
N8 N 0.0434(3) 0.8244(3) 1.12796(18) 0.0538(7) Uani 1 1 d .
Cl1 Cl 0.33457(8) 0.41372(6) 0.72810(5) 0.04197(17) Uani 1 1 d .
O1 O 0.2749(4) 0.4619(3) 0.81454(19) 0.0794(9) Uani 1 1 d .
O2 O 0.4354(3) 0.4931(2) 0.6731(2) 0.0704(8) Uani 1 1 d .
O3 O 0.4170(3) 0.3047(2) 0.7492(2) 0.0760(8) Uani 1 1 d .
O4 O 0.2136(3) 0.4024(3) 0.6761(2) 0.0737(8) Uani 1 1 d .
Cl2 Cl 0.60052(8) 0.95647(6) 0.75088(5) 0.03673(16) Uani 1 1 d .
O5 O 0.4463(3) 0.9544(3) 0.7356(2) 0.0806(9) Uani 1 1 d .
O6 O 0.6142(4) 1.0478(2) 0.8044(2) 0.0800(9) Uani 1 1 d .
O7 O 0.6929(3) 0.9704(2) 0.65979(16) 0.0580(6) Uani 1 1 d .
O8 O 0.6493(3) 0.8468(2) 0.79957(19) 0.0754(8) Uani 1 1 d .

loop_
_atom_site_aniso_label
_atom_site_aniso_U_11
_atom_site_aniso_U_22
_atom_site_aniso_U_33
_atom_site_aniso_U_23
_atom_site_aniso_U_13
_atom_site_aniso_U_12
Cu1 0.02574(17) 0.0428(2) 0.02262(16) -0.00216(12) -0.00347(12) 0.00664(13)
N1 0.0252(11) 0.0396(12) 0.0264(10) -0.0062(9) -0.0043(8) 0.0021(9)
C1 0.0300(14) 0.0520(17) 0.0308(13) -0.0072(12) -0.0036(11) 0.0006(12)
C2 0.0257(14) 0.0620(19) 0.0415(16) -0.0131(14) -0.0042(12) 0.0034(13)
C3 0.0331(15) 0.0493(17) 0.0465(17) -0.0060(14) -0.0110(13) 0.0111(13)
C4 0.0359(15) 0.0395(15) 0.0377(14) -0.0015(12) -0.0104(12) 0.0026(12)
C5 0.0260(13) 0.0345(13) 0.0285(12) -0.0076(10) -0.0066(10) 0.0006(10)
C6 0.0289(13) 0.0319(13) 0.0262(12) -0.0058(10) -0.0068(10) -0.0012(10)
C7 0.0378(15) 0.0444(16) 0.0300(13) 0.0026(11) -0.0095(11) 0.0020(12)
C8 0.0384(15) 0.0477(16) 0.0266(13) 0.0001(11) -0.0018(11) -0.0035(12)
C9 0.0288(13) 0.0346(13) 0.0269(12) -0.0075(10) -0.0006(10) -0.0032(10)
N3 0.0250(11) 0.0371(12) 0.0276(10) -0.0057(9) -0.0008(8) 0.0018(9)
N2 0.0246(10) 0.0339(11) 0.0253(10) -0.0038(8) -0.0017(8) 0.0013(9)
C10 0.0311(14) 0.0402(14) 0.0278(12) -0.0113(11) 0.0007(10) -0.0052(11)
C11 0.0353(15) 0.0408(15) 0.0423(16) -0.0084(12) -0.0010(12) -0.0022(12)
C12 0.0348(16) 0.0508(18) 0.0572(19) -0.0179(15) -0.0042(14) 0.0061(13)
C13 0.0290(15) 0.068(2) 0.0537(19) -0.0295(16) 0.0055(13) -0.0051(14)
C14 0.0392(17) 0.068(2) 0.0379(16) -0.0129(15) 0.0059(13) -0.0144(15)
N4 0.0383(13) 0.0523(15) 0.0326(12) -0.0045(11) -0.0002(10) -0.0092(11)
N5 0.0299(11) 0.0327(11) 0.0285(11) -0.0009(9) -0.0047(9) 0.0048(9)
C15 0.0359(15) 0.0368(14) 0.0335(14) -0.0036(11) -0.0018(11) 0.0059(11)
C16 0.0323(15) 0.0478(17) 0.0478(17) -0.0049(13) -0.0026(13) 0.0100(13)
C17 0.0342(16) 0.065(2) 0.0538(19) -0.0070(16) -0.0173(14) 0.0130(15)
C18 0.0386(16) 0.0582(19) 0.0382(15) -0.0090(13) -0.0159(13) 0.0064(14)
C19 0.0298(13) 0.0346(13) 0.0278(12) -0.0016(10) -0.0044(10) -0.0011(11)
C20 0.0288(13) 0.0335(13) 0.0274(12) -0.0018(10) -0.0041(10) -0.0030(10)
C21 0.0395(16) 0.0514(17) 0.0317(14) -0.0091(12) -0.0095(12) -0.0013(13)
C22 0.0436(17) 0.0529(18) 0.0301(14) -0.0131(12) -0.0039(12) 0.0012(14)
C23 0.0363(15) 0.0363(14) 0.0292(13) -0.0050(11) -0.0011(11) -0.0004(11)
N7 0.0301(12) 0.0432(13) 0.0278(11) -0.0062(9) -0.0013(9) 0.0052(10)
N6 0.0252(11) 0.0363(12) 0.0264(10) -0.0022(9) -0.0033(8) -0.0016(9)
C24 0.0386(15) 0.0400(15) 0.0311(14) -0.0061(11) 0.0021(11) 0.0038(12)
C25 0.0431(17) 0.066(2) 0.0386(16) -0.0162(15) -0.0024(13) 0.0109(15)
C26 0.0420(18) 0.074(2) 0.056(2) -0.0166(18) -0.0067(15) 0.0112(17)
C27 0.048(2) 0.075(2) 0.057(2) -0.0118(18) 0.0127(17) 0.0135(18)
C28 0.058(2) 0.090(3) 0.0385(18) -0.0089(18) 0.0106(16) 0.021(2)
N8 0.0522(17) 0.0721(19) 0.0312(13) -0.0070(12) 0.0035(12) 0.0114(14)
Cl1 0.0385(4) 0.0425(4) 0.0468(4) -0.0100(3) -0.0106(3) 0.0010(3)
O1 0.090(2) 0.094(2) 0.0592(16) -0.0380(15) -0.0245(15) 0.0277(17)
O2 0.0559(16) 0.0535(15) 0.101(2) -0.0024(14) -0.0037(14) -0.0177(12)
O3 0.090(2) 0.0501(15) 0.0760(19) 0.0031(13) 0.0013(16) 0.0225(14)
O4 0.0481(15) 0.115(2) 0.0693(17) -0.0338(16) -0.0163(13) -0.0171(15)
Cl2 0.0336(3) 0.0375(3) 0.0397(4) -0.0081(3) -0.0044(3) -0.0016(3)
O5 0.0313(13) 0.137(3) 0.083(2) -0.0529(19) -0.0029(12) -0.0095(15)
O6 0.090(2) 0.0665(17) 0.095(2) -0.0447(16) -0.0139(17) -0.0157(15)
O7 0.0450(13) 0.0726(16) 0.0467(13) 0.0116(11) 0.0037(10) 0.0046(11)
O8 0.091(2) 0.0519(15) 0.0666(17) 0.0196(12) 0.0120(15) 0.0067(14)

loop_
_atom_type_symbol
_atom_type_description
_atom_type_scat_dispersion_real
_atom_type_scat_dispersion_imag
_atom_type_scat_source
C C 0.0033 0.0016 'International Tables Vol C Tables 4.2.6.8 and 6.1.1.4'
H H 0.0000 0.0000 'International Tables Vol C Tables 4.2.6.8 and 6.1.1.4'
N N 0.0061 0.0033 'International Tables Vol C Tables 4.2.6.8 and 6.1.1.4'
O O 0.0106 0.0060 'International Tables Vol C Tables 4.2.6.8 and 6.1.1.4'
Cl Cl 0.1484 0.1585 'International Tables Vol C Tables 4.2.6.8 and 6.1.1.4'
Cu Cu 0.3201 1.2651 'International Tables Vol C Tables 4.2.6.8 and 6.1.1.4'

loop_
_geom_angle_atom_site_label_1
_geom_angle_atom_site_label_2
_geom_angle_atom_site_label_3
_geom_angle
N1 Cu1 N5 178.74(9)
N1 Cu1 N6 99.08(9)
N5 Cu1 N6 80.15(9)
N1 Cu1 N2 81.07(9)
N5 Cu1 N2 100.10(9)
N6 Cu1 N2 149.12(9)
N1 Cu1 O2 89.45(9)
N5 Cu1 O2 90.22(9)
N6 Cu1 O2 126.63(9)
N2 Cu1 O2 84.19(9)
C1 N1 C5 118.6(2)
C1 N1 Cu1 126.47(18)
C5 N1 Cu1 114.51(17)
N1 C1 C2 122.4(3)
C3 C2 C1 118.7(3)
C2 C3 C4 119.4(3)
C5 C4 C3 118.7(3)
N1 C5 C4 122.0(2)
N1 C5 C6 114.3(2)
C4 C5 C6 123.7(2)
N2 C6 C7 121.0(2)
N2 C6 C5 115.0(2)
C7 C6 C5 124.0(2)
C8 C7 C6 117.6(2)
C7 C8 C9 118.8(2)
N3 C9 C8 121.9(2)
N3 C9 C10 116.9(2)
C8 C9 C10 121.2(2)
C9 N3 N2 118.8(2)
N3 N2 C6 121.9(2)
N3 N2 Cu1 124.57(16)
C6 N2 Cu1 113.41(16)
N4 C10 C11 123.2(3)
N4 C10 C9 114.2(2)
C11 C10 C9 122.6(2)
C10 C11 C12 118.5(3)
C13 C12 C11 118.7(3)
C14 C13 C12 119.1(3)
N4 C14 C13 123.4(3)
C10 N4 C14 117.1(3)
C15 N5 C19 119.2(2)
C15 N5 Cu1 125.58(18)
C19 N5 Cu1 115.14(17)
N5 C15 C16 122.4(3)
C15 C16 C17 118.4(3)
C16 C17 C18 119.7(3)
C19 C18 C17 118.9(3)
N5 C19 C18 121.3(2)
N5 C19 C20 114.5(2)
C18 C19 C20 124.1(2)
N6 C20 C21 120.7(2)
N6 C20 C19 113.8(2)
C21 C20 C19 125.5(2)
C22 C21 C20 118.1(3)
C21 C22 C23 118.5(3)
N7 C23 C22 122.0(3)
N7 C23 C24 115.2(2)
C22 C23 C24 122.8(2)
C23 N7 N6 118.8(2)
C20 N6 N7 121.9(2)
C20 N6 Cu1 114.20(17)
N7 N6 Cu1 123.12(16)
N8 C24 C25 123.0(3)
N8 C24 C23 114.7(3)
C25 C24 C23 122.3(3)
C24 C25 C26 118.9(3)
C27 C26 C25 118.7(3)
C26 C27 C28 118.5(3)
N8 C28 C27 124.3(3)
C28 N8 C24 116.5(3)
O3 Cl1 O4 111.27(19)
O3 Cl1 O2 109.05(17)
O4 Cl1 O2 109.13(18)
O3 Cl1 O1 109.98(17)
O4 Cl1 O1 109.45(17)
O2 Cl1 O1 107.89(19)
Cl1 O2 Cu1 114.15(17)
O6 Cl2 O5 110.04(18)
O6 Cl2 O8 110.47(19)
O5 Cl2 O8 108.9(2)
O6 Cl2 O7 111.25(18)
O5 Cl2 O7 108.54(16)
O8 Cl2 O7 107.56(15)

loop_
_geom_bond_atom_site_label_1
_geom_bond_atom_site_label_2
_geom_bond_distance
Cu1 N1 1.976(2)
Cu1 N5 1.979(2)
Cu1 N6 2.022(2)
Cu1 N2 2.025(2)
Cu1 O2 2.406(3)
N1 C1 1.339(3)
N1 C5 1.347(3)
C1 C2 1.379(4)
C2 C3 1.377(4)
C3 C4 1.383(4)
C4 C5 1.378(4)
C5 C6 1.479(3)
C6 N2 1.336(3)
C6 C7 1.394(4)
C7 C8 1.361(4)
C8 C9 1.399(4)
C9 N3 1.330(3)
C9 C10 1.490(4)
N3 N2 1.334(3)
C10 N4 1.340(3)
C10 C11 1.384(4)
C11 C12 1.388(4)
C12 C13 1.375(5)
C13 C14 1.374(5)
C14 N4 1.341(4)
N5 C15 1.340(3)
N5 C19 1.347(3)
C15 C16 1.374(4)
C16 C17 1.376(4)
C17 C18 1.383(4)
C18 C19 1.378(4)
C19 C20 1.477(4)
C20 N6 1.336(3)
C20 C21 1.393(4)
C21 C22 1.361(4)
C22 C23 1.399(4)
C23 N7 1.333(3)
C23 C24 1.484(4)
N7 N6 1.337(3)
C24 N8 1.341(4)
C24 C25 1.376(4)
C25 C26 1.388(4)
C26 C27 1.365(5)
C27 C28 1.372(5)
C28 N8 1.338(4)
Cl1 O3 1.414(2)
Cl1 O4 1.415(2)
Cl1 O2 1.431(3)
Cl1 O1 1.435(3)
Cl2 O6 1.408(2)
Cl2 O5 1.423(2)
Cl2 O8 1.424(2)
Cl2 O7 1.439(2)
